data_7101995
loop_
_publ_author_name
'Jilek, Robert E'
'Tripepi, Giovanna'
'Urnezius, Eugenijus'
'Brennessel, William W'
'Young, Jr, Victor G'
'Ellis, John E'

_publ_section_title
;
 Zerovalent titanium-sulfur complexes. Novel dithiocarbamato
 derivatives of Ti(CO)6: [Ti(CO)4(S2CNR2)]-.
;
_journal_issue 25
_journal_name_full 'Chemical communications (Cambridge, England)'
_journal_page_first 2639
_journal_page_last 2641
_journal_paper_doi 10.1039/b700808b
_journal_year 2007
_chemical_formula_moiety 'C36 H30 N P2, C10 H10 N O4 S2 Ti'
_chemical_formula_sum 'C46 H40 N2 O4 P2 S2 Ti'
_chemical_formula_weight 858.76
_chemical_name_common 05242
_chemical_name_systematic
;
?
;
_space_group_IT_number 14
_symmetry_cell_setting monoclinic
_symmetry_space_group_name_Hall '-P 2yn'
_symmetry_space_group_name_H-M 'P 1 21/n 1'
_atom_sites_solution_hydrogens geom
_atom_sites_solution_primary direct
_atom_sites_solution_secondary difmap
_audit_creation_method SHELXL-97
_cell_angle_alpha 90.00
_cell_angle_beta 91.1920(10)
_cell_angle_gamma 90.00
_cell_formula_units_Z 4
_cell_length_a 9.8175(8)
_cell_length_b 22.0718(17)
_cell_length_c 19.6526(16)
_cell_measurement_reflns_used 3776
_cell_measurement_temperature 173(2)
_cell_measurement_theta_max 27.46
_cell_measurement_theta_min 2.48
_cell_volume 4257.6(6)
_computing_cell_refinement 'SAINT, Bruker'
_computing_data_collection 'SMART, Bruker'
_computing_data_reduction 'SAINT, Bruker'
_computing_molecular_graphics 'SHELXTL, Bruker'
_computing_publication_material 'Bruker SHELXTL'
_computing_structure_refinement 'SHELXL-97 (Sheldrick, 1997)'
_computing_structure_solution 'SHELXS-97 (Sheldrick, 1990)'
_diffrn_ambient_temperature 173(2)
_diffrn_measured_fraction_theta_full 0.995
_diffrn_measured_fraction_theta_max 0.995
_diffrn_measurement_device_type 'Siemens, SMART Platform CCD'
_diffrn_measurement_method 'area detector, omega scans per phi'
_diffrn_radiation_monochromator graphite
_diffrn_radiation_source 'normal-focus sealed tube'
_diffrn_radiation_type MoK\a
_diffrn_radiation_wavelength 0.71073
_diffrn_reflns_av_R_equivalents 0.0357
_diffrn_reflns_av_sigmaI/netI 0.0292
_diffrn_reflns_limit_h_max 12
_diffrn_reflns_limit_h_min -12
_diffrn_reflns_limit_k_max 28
_diffrn_reflns_limit_k_min -28
_diffrn_reflns_limit_l_max 25
_diffrn_reflns_limit_l_min -25
_diffrn_reflns_number 49057
_diffrn_reflns_theta_full 27.52
_diffrn_reflns_theta_max 27.52
_diffrn_reflns_theta_min 1.39
_exptl_absorpt_coefficient_mu 0.420
_exptl_absorpt_correction_T_max 0.8844
_exptl_absorpt_correction_T_min 0.7039
_exptl_absorpt_correction_type multi-scan
_exptl_absorpt_process_details 'SADABS, R. Blessing, 1995'
_exptl_crystal_colour Green
_exptl_crystal_density_diffrn 1.340
_exptl_crystal_density_method 'not measured'
_exptl_crystal_description Needles
_exptl_crystal_F_000 1784
_exptl_crystal_size_max 0.90
_exptl_crystal_size_mid 0.40
_exptl_crystal_size_min 0.30
_refine_diff_density_max 0.386
_refine_diff_density_min -0.289
_refine_diff_density_rms 0.046
_refine_ls_extinction_method none
_refine_ls_goodness_of_fit_ref 1.023
_refine_ls_hydrogen_treatment riding
_refine_ls_matrix_type full
_refine_ls_number_parameters 514
_refine_ls_number_reflns 9768
_refine_ls_number_restraints 0
_refine_ls_restrained_S_all 1.023
_refine_ls_R_factor_all 0.0574
_refine_ls_R_factor_gt 0.0413
_refine_ls_shift/su_max 0.001
_refine_ls_shift/su_mean 0.000
_refine_ls_structure_factor_coef Fsqd
_refine_ls_weighting_details 'calc w=1/[\s^2^(Fo^2^)+(0.0354P)^2^+2.6830P] where P=(Fo^2^+2Fc^2^)/3'
_refine_ls_weighting_scheme calc
_refine_ls_wR_factor_gt 0.0869
_refine_ls_wR_factor_ref 0.0928
_reflns_number_gt 7916
_reflns_number_total 9768
_reflns_threshold_expression >2sigma(I)
_cod_data_source_file b700808b.txt
_cod_data_source_block 05242m
_cod_original_sg_symbol_H-M P2(1)/n
_cod_database_code 7101995

loop_
_symmetry_equiv_pos_as_xyz
'x, y, z'
'-x+1/2, y+1/2, -z+1/2'
'-x, -y, -z'
'x-1/2, -y-1/2, z-1/2'

loop_
_atom_site_label
_atom_site_type_symbol
_atom_site_fract_x
_atom_site_fract_y
_atom_site_fract_z
_atom_site_U_iso_or_equiv
_atom_site_adp_type
_atom_site_occupancy
_atom_site_symmetry_multiplicity
_atom_site_calc_flag
_atom_site_refinement_flags
Ti1 Ti 0.69387(3) 0.521409(15) 0.722620(17) 0.02868(9) Uani 1 1 d .
S1 S 0.50324(6) 0.59469(2) 0.69456(3) 0.03841(12) Uani 1 1 d .
S2 S 0.51137(6) 0.46813(2) 0.65215(3) 0.04639(15) Uani 1 1 d .
P1 P 0.24579(5) 0.13250(2) 0.57012(2) 0.02430(10) Uani 1 1 d .
P2 P 0.16327(5) 0.24587(2) 0.63839(2) 0.02549(10) Uani 1 1 d .
O1 O 0.77528(16) 0.57244(7) 0.86906(7) 0.0472(4) Uani 1 1 d .
O2 O 0.77433(16) 0.40626(7) 0.81219(7) 0.0423(4) Uani 1 1 d .
O3 O 0.95816(16) 0.46068(7) 0.66347(8) 0.0441(4) Uani 1 1 d .
O4 O 0.94457(16) 0.61121(7) 0.71662(9) 0.0478(4) Uani 1 1 d .
N1 N 0.30639(18) 0.54306(8) 0.61801(9) 0.0392(4) Uani 1 1 d .
N2 N 0.18629(16) 0.17599(7) 0.62616(8) 0.0289(3) Uani 1 1 d .
C1 C 0.7429(2) 0.55365(9) 0.81605(10) 0.0328(4) Uani 1 1 d .
C2 C 0.7434(2) 0.44811(9) 0.77963(9) 0.0321(4) Uani 1 1 d .
C3 C 0.8577(2) 0.48169(9) 0.68394(9) 0.0326(4) Uani 1 1 d .
C4 C 0.8498(2) 0.57923(9) 0.71864(10) 0.0342(4) Uani 1 1 d .
C5 C 0.4251(2) 0.53625(9) 0.65039(10) 0.0346(4) Uani 1 1 d .
C6 C 0.2321(2) 0.60087(12) 0.61609(12) 0.0504(6) Uani 1 1 d .
H6A H 0.2812 0.6313 0.6444 0.060 Uiso 1 1 calc R
H6B H 0.1401 0.5953 0.6348 0.060 Uiso 1 1 calc R
C7 C 0.2201(3) 0.62287(12) 0.54392(14) 0.0597(7) Uani 1 1 d .
H7A H 0.3119 0.6325 0.5270 0.072 Uiso 1 1 calc R
H7B H 0.1650 0.6604 0.5423 0.072 Uiso 1 1 calc R
C8 C 0.1540(4) 0.57544(14) 0.49831(16) 0.0877(11) Uani 1 1 d .
H8A H 0.1541 0.5896 0.4505 0.105 Uiso 1 1 calc R
H8B H 0.0582 0.5695 0.5115 0.105 Uiso 1 1 calc R
C9 C 0.2298(3) 0.51576(12) 0.50389(13) 0.0620(7) Uani 1 1 d .
H9A H 0.1809 0.4846 0.4766 0.074 Uiso 1 1 calc R
H9B H 0.3221 0.5205 0.4852 0.074 Uiso 1 1 calc R
C10 C 0.2416(2) 0.49525(11) 0.57674(11) 0.0443(5) Uani 1 1 d .
H10A H 0.1499 0.4863 0.5942 0.053 Uiso 1 1 calc R
H10B H 0.2968 0.4578 0.5797 0.053 Uiso 1 1 calc R
C11 C 0.31871(18) 0.06810(8) 0.61346(9) 0.0255(4) Uani 1 1 d .
C12 C 0.2738(2) 0.05353(9) 0.67800(9) 0.0309(4) Uani 1 1 d .
H12A H 0.2099 0.0789 0.6998 0.037 Uiso 1 1 calc R
C13 C 0.3223(2) 0.00181(9) 0.71056(10) 0.0349(4) Uani 1 1 d .
H13A H 0.2920 -0.0080 0.7548 0.042 Uiso 1 1 calc R
C14 C 0.4146(2) -0.03545(9) 0.67882(10) 0.0343(4) Uani 1 1 d .
H14A H 0.4472 -0.0709 0.7011 0.041 Uiso 1 1 calc R
C15 C 0.4595(2) -0.02107(9) 0.61464(11) 0.0369(5) Uani 1 1 d .
H15A H 0.5226 -0.0468 0.5928 0.044 Uiso 1 1 calc R
C16 C 0.41289(19) 0.03074(9) 0.58197(10) 0.0324(4) Uani 1 1 d .
H16A H 0.4451 0.0408 0.5381 0.039 Uiso 1 1 calc R
C17 C 0.11239(18) 0.10493(8) 0.51422(9) 0.0248(4) Uani 1 1 d .
C18 C -0.02132(19) 0.12275(9) 0.52468(10) 0.0314(4) Uani 1 1 d .
H18A H -0.0408 0.1509 0.5598 0.038 Uiso 1 1 calc R
C19 C -0.1263(2) 0.09972(9) 0.48419(10) 0.0354(4) Uani 1 1 d .
H19A H -0.2176 0.1118 0.4918 0.042 Uiso 1 1 calc R
C20 C -0.0982(2) 0.05925(9) 0.43280(9) 0.0324(4) Uani 1 1 d .
H20A H -0.1703 0.0439 0.4048 0.039 Uiso 1 1 calc R
C21 C 0.0338(2) 0.04102(9) 0.42184(9) 0.0319(4) Uani 1 1 d .
H21A H 0.0526 0.0132 0.3864 0.038 Uiso 1 1 calc R
C22 C 0.13915(19) 0.06334(9) 0.46263(9) 0.0300(4) Uani 1 1 d .
H22A H 0.2299 0.0503 0.4555 0.036 Uiso 1 1 calc R
C23 C 0.37784(19) 0.16534(8) 0.51916(10) 0.0293(4) Uani 1 1 d .
C24 C 0.5015(2) 0.18021(9) 0.55146(12) 0.0390(5) Uani 1 1 d .
H24A H 0.5162 0.1708 0.5982 0.047 Uiso 1 1 calc R
C25 C 0.6020(2) 0.20851(11) 0.51527(14) 0.0503(6) Uani 1 1 d .
H25A H 0.6855 0.2192 0.5374 0.060 Uiso 1 1 calc R
C26 C 0.5821(3) 0.22143(11) 0.44715(14) 0.0552(7) Uani 1 1 d .
H26A H 0.6524 0.2405 0.4224 0.066 Uiso 1 1 calc R
C27 C 0.4605(3) 0.20673(11) 0.41486(13) 0.0530(6) Uani 1 1 d .
H27A H 0.4470 0.2156 0.3679 0.064 Uiso 1 1 calc R
C28 C 0.3578(2) 0.17898(10) 0.45093(11) 0.0389(5) Uani 1 1 d .
H28A H 0.2736 0.1693 0.4288 0.047 Uiso 1 1 calc R
C29 C 0.2654(2) 0.27022(8) 0.71037(9) 0.0318(4) Uani 1 1 d .
C30 C 0.3430(2) 0.22847(9) 0.74636(10) 0.0354(4) Uani 1 1 d .
H30A H 0.3422 0.1871 0.7332 0.042 Uiso 1 1 calc R
C31 C 0.4223(2) 0.24718(10) 0.80196(11) 0.0441(5) Uani 1 1 d .
H31A H 0.4748 0.2183 0.8269 0.053 Uiso 1 1 calc R
C32 C 0.4253(3) 0.30697(11) 0.82104(12) 0.0515(6) Uani 1 1 d .
H32A H 0.4787 0.3193 0.8595 0.062 Uiso 1 1 calc R
C33 C 0.3507(3) 0.34899(12) 0.78438(14) 0.0708(9) Uani 1 1 d .
H33A H 0.3548 0.3906 0.7968 0.085 Uiso 1 1 calc R
C34 C 0.2699(3) 0.33101(11) 0.72956(12) 0.0617(8) Uani 1 1 d .
H34A H 0.2174 0.3601 0.7049 0.074 Uiso 1 1 calc R
C35 C 0.20533(19) 0.29305(8) 0.56732(9) 0.0278(4) Uani 1 1 d .
C36 C 0.3294(2) 0.32243(10) 0.56381(12) 0.0425(5) Uani 1 1 d .
H36A H 0.3914 0.3215 0.6016 0.051 Uiso 1 1 calc R
C37 C 0.3632(3) 0.35334(11) 0.50499(15) 0.0570(7) Uani 1 1 d .
H37A H 0.4486 0.3734 0.5027 0.068 Uiso 1 1 calc R
C38 C 0.2748(3) 0.35510(12) 0.45042(13) 0.0576(7) Uani 1 1 d .
H38A H 0.2989 0.3763 0.4103 0.069 Uiso 1 1 calc R
C39 C 0.1522(3) 0.32649(12) 0.45357(11) 0.0542(6) Uani 1 1 d .
H39A H 0.0907 0.3282 0.4157 0.065 Uiso 1 1 calc R
C40 C 0.1162(2) 0.29509(10) 0.51123(10) 0.0416(5) Uani 1 1 d .
H40A H 0.0308 0.2749 0.5127 0.050 Uiso 1 1 calc R
C41 C -0.0128(2) 0.25903(8) 0.65748(9) 0.0298(4) Uani 1 1 d .
C42 C -0.0716(2) 0.31578(9) 0.64847(12) 0.0409(5) Uani 1 1 d .
H42A H -0.0195 0.3481 0.6305 0.049 Uiso 1 1 calc R
C43 C -0.2062(2) 0.32531(10) 0.66560(14) 0.0505(6) Uani 1 1 d .
H43A H -0.2461 0.3642 0.6593 0.061 Uiso 1 1 calc R
C44 C -0.2818(3) 0.27870(11) 0.69159(13) 0.0525(6) Uani 1 1 d .
H44A H -0.3742 0.2853 0.7029 0.063 Uiso 1 1 calc R
C45 C -0.2244(2) 0.22246(11) 0.70126(13) 0.0496(6) Uani 1 1 d .
H45A H -0.2770 0.1905 0.7197 0.060 Uiso 1 1 calc R
C46 C -0.0901(2) 0.21220(9) 0.68428(11) 0.0385(5) Uani 1 1 d .
H46A H -0.0508 0.1733 0.6909 0.046 Uiso 1 1 calc R

loop_
_atom_site_aniso_label
_atom_site_aniso_U_11
_atom_site_aniso_U_22
_atom_site_aniso_U_33
_atom_site_aniso_U_23
_atom_site_aniso_U_13
_atom_site_aniso_U_12
Ti1 0.02977(18) 0.03033(18) 0.02589(17) 0.00303(14) -0.00060(13) -0.00420(14)
S1 0.0385(3) 0.0378(3) 0.0387(3) -0.0046(2) -0.0048(2) 0.0024(2)
S2 0.0455(3) 0.0334(3) 0.0594(4) -0.0008(3) -0.0215(3) -0.0013(2)
P1 0.0269(2) 0.0220(2) 0.0240(2) -0.00304(18) -0.00029(18) 0.00234(18)
P2 0.0332(3) 0.0212(2) 0.0220(2) -0.00193(17) -0.00094(18) 0.00408(19)
O1 0.0492(9) 0.0558(10) 0.0363(8) -0.0133(7) -0.0019(7) 0.0014(8)
O2 0.0505(9) 0.0392(8) 0.0369(8) 0.0100(7) -0.0013(7) -0.0002(7)
O3 0.0426(9) 0.0473(9) 0.0429(8) -0.0092(7) 0.0095(7) -0.0039(7)
O4 0.0419(9) 0.0364(8) 0.0655(11) 0.0009(7) 0.0100(8) -0.0110(7)
N1 0.0360(9) 0.0456(10) 0.0359(9) -0.0020(8) -0.0046(7) 0.0026(8)
N2 0.0375(9) 0.0225(8) 0.0269(8) -0.0034(6) 0.0018(7) 0.0030(7)
C1 0.0306(10) 0.0331(10) 0.0349(10) 0.0005(8) 0.0038(8) -0.0007(8)
C2 0.0322(10) 0.0379(11) 0.0263(9) -0.0018(8) 0.0029(8) -0.0065(8)
C3 0.0403(11) 0.0324(10) 0.0250(9) 0.0000(8) -0.0010(8) -0.0089(9)
C4 0.0380(11) 0.0313(10) 0.0333(10) 0.0028(8) 0.0042(8) 0.0016(9)
C5 0.0327(10) 0.0401(11) 0.0309(10) 0.0037(8) -0.0002(8) -0.0012(9)
C6 0.0395(13) 0.0606(15) 0.0507(14) -0.0120(12) -0.0064(10) 0.0160(11)
C7 0.0690(18) 0.0469(14) 0.0629(16) 0.0022(12) -0.0112(13) 0.0147(13)
C8 0.137(3) 0.0627(19) 0.0612(18) -0.0019(15) -0.0493(19) 0.025(2)
C9 0.092(2) 0.0521(15) 0.0414(13) -0.0060(11) -0.0174(13) 0.0063(14)
C10 0.0353(11) 0.0501(13) 0.0471(13) 0.0025(10) -0.0069(10) -0.0069(10)
C11 0.0260(9) 0.0232(9) 0.0273(9) -0.0046(7) -0.0037(7) 0.0009(7)
C12 0.0360(10) 0.0287(10) 0.0280(9) -0.0057(8) -0.0006(8) 0.0039(8)
C13 0.0427(11) 0.0358(11) 0.0260(9) -0.0005(8) -0.0045(8) 0.0017(9)
C14 0.0347(10) 0.0296(10) 0.0381(11) 0.0026(8) -0.0086(8) 0.0043(8)
C15 0.0324(10) 0.0338(11) 0.0444(12) -0.0011(9) 0.0009(9) 0.0114(8)
C16 0.0312(10) 0.0337(10) 0.0322(10) -0.0003(8) 0.0023(8) 0.0061(8)
C17 0.0284(9) 0.0221(9) 0.0238(8) 0.0008(7) -0.0009(7) 0.0000(7)
C18 0.0323(10) 0.0293(10) 0.0327(10) -0.0049(8) -0.0008(8) 0.0052(8)
C19 0.0284(10) 0.0370(11) 0.0405(11) 0.0006(9) -0.0031(8) 0.0039(8)
C20 0.0361(11) 0.0320(10) 0.0289(9) 0.0053(8) -0.0076(8) -0.0065(8)
C21 0.0405(11) 0.0307(10) 0.0244(9) -0.0033(8) 0.0004(8) -0.0033(8)
C22 0.0286(10) 0.0316(10) 0.0299(9) -0.0036(8) 0.0028(8) 0.0018(8)
C23 0.0308(10) 0.0229(9) 0.0343(10) -0.0044(8) 0.0033(8) 0.0026(7)
C24 0.0332(11) 0.0350(11) 0.0488(12) -0.0026(9) -0.0008(9) 0.0004(9)
C25 0.0314(12) 0.0422(13) 0.0777(18) -0.0073(12) 0.0083(11) -0.0043(9)
C26 0.0477(14) 0.0443(14) 0.0747(18) -0.0022(12) 0.0275(13) -0.0088(11)
C27 0.0635(16) 0.0511(14) 0.0450(13) 0.0024(11) 0.0168(12) -0.0095(12)
C28 0.0429(12) 0.0372(11) 0.0369(11) -0.0004(9) 0.0054(9) -0.0042(9)
C29 0.0431(11) 0.0273(9) 0.0248(9) -0.0061(7) -0.0054(8) 0.0078(8)
C30 0.0458(12) 0.0266(10) 0.0334(10) -0.0013(8) -0.0063(9) 0.0056(9)
C31 0.0538(14) 0.0407(12) 0.0372(11) 0.0001(9) -0.0153(10) 0.0107(10)
C32 0.0643(16) 0.0507(14) 0.0386(12) -0.0162(11) -0.0210(11) 0.0114(12)
C33 0.111(2) 0.0395(14) 0.0598(16) -0.0250(12) -0.0417(16) 0.0233(15)
C34 0.099(2) 0.0341(12) 0.0507(14) -0.0144(11) -0.0383(14) 0.0246(13)
C35 0.0342(10) 0.0232(9) 0.0261(9) -0.0008(7) 0.0009(7) 0.0053(7)
C36 0.0375(12) 0.0368(11) 0.0531(13) 0.0052(10) -0.0037(10) -0.0017(9)
C37 0.0470(14) 0.0484(14) 0.0764(18) 0.0205(13) 0.0189(13) -0.0028(11)
C38 0.0796(19) 0.0503(15) 0.0438(14) 0.0162(11) 0.0238(13) 0.0102(14)
C39 0.0769(18) 0.0569(15) 0.0285(11) 0.0074(10) -0.0037(11) 0.0037(14)
C40 0.0483(13) 0.0445(12) 0.0317(10) 0.0030(9) -0.0054(9) -0.0043(10)
C41 0.0364(10) 0.0256(9) 0.0276(9) -0.0009(7) 0.0048(8) 0.0036(8)
C42 0.0410(12) 0.0258(10) 0.0563(14) 0.0040(9) 0.0125(10) 0.0039(9)
C43 0.0450(13) 0.0304(11) 0.0765(17) 0.0003(11) 0.0151(12) 0.0094(10)
C44 0.0444(13) 0.0452(13) 0.0686(16) -0.0077(12) 0.0216(12) 0.0019(11)
C45 0.0523(14) 0.0394(12) 0.0580(15) 0.0024(11) 0.0214(12) -0.0063(11)
C46 0.0499(13) 0.0264(10) 0.0396(11) 0.0035(8) 0.0099(9) 0.0029(9)

loop_
_atom_type_symbol
_atom_type_description
_atom_type_scat_dispersion_real
_atom_type_scat_dispersion_imag
_atom_type_scat_source
C C 0.0033 0.0016 'International Tables Vol C Tables 4.2.6.8 and 6.1.1.4'
H H 0.0000 0.0000 'International Tables Vol C Tables 4.2.6.8 and 6.1.1.4'
N N 0.0061 0.0033 'International Tables Vol C Tables 4.2.6.8 and 6.1.1.4'
O O 0.0106 0.0060 'International Tables Vol C Tables 4.2.6.8 and 6.1.1.4'
P P 0.1023 0.0942 'International Tables Vol C Tables 4.2.6.8 and 6.1.1.4'
S S 0.1246 0.1234 'International Tables Vol C Tables 4.2.6.8 and 6.1.1.4'
Ti Ti 0.2776 0.4457 'International Tables Vol C Tables 4.2.6.8 and 6.1.1.4'

loop_
_geom_angle_atom_site_label_1
_geom_angle_atom_site_label_2
_geom_angle_atom_site_label_3
_geom_angle
C3 Ti1 C4 68.97(8)
C3 Ti1 C1 108.82(8)
C4 Ti1 C1 69.00(8)
C3 Ti1 C2 70.92(8)
C4 Ti1 C2 110.96(8)
C1 Ti1 C2 74.21(8)
C3 Ti1 S1 142.87(6)
C4 Ti1 S1 98.48(6)
C1 Ti1 S1 97.73(6)
C2 Ti1 S1 143.33(6)
C3 Ti1 S2 98.88(6)
C4 Ti1 S2 144.13(6)
C1 Ti1 S2 144.52(6)
C2 Ti1 S2 95.21(6)
S1 Ti1 S2 70.44(2)
C5 S1 Ti1 87.19(7)
C5 S2 Ti1 87.02(7)
N2 P1 C17 110.85(9)
N2 P1 C11 107.40(8)
C17 P1 C11 107.44(8)
N2 P1 C23 114.97(8)
C17 P1 C23 108.61(8)
C11 P1 C23 107.25(9)
N2 P2 C35 114.33(8)
N2 P2 C29 109.43(9)
C35 P2 C29 107.74(9)
N2 P2 C41 109.31(9)
C35 P2 C41 107.80(9)
C29 P2 C41 108.04(9)
C5 N1 C10 123.41(19)
C5 N1 C6 122.83(19)
C10 N1 C6 113.62(17)
P2 N2 P1 139.06(11)
O1 C1 Ti1 177.82(17)
O2 C2 Ti1 178.75(17)
O3 C3 Ti1 176.13(17)
O4 C4 Ti1 177.36(18)
N1 C5 S2 122.36(16)
N1 C5 S1 122.30(16)
S2 C5 S1 115.33(11)
N1 C6 C7 109.50(19)
N1 C6 H6A 109.8
C7 C6 H6A 109.8
N1 C6 H6B 109.8
C7 C6 H6B 109.8
H6A C6 H6B 108.2
C6 C7 C8 111.1(2)
C6 C7 H7A 109.4
C8 C7 H7A 109.4
C6 C7 H7B 109.4
C8 C7 H7B 109.4
H7A C7 H7B 108.0
C7 C8 C9 110.7(2)
C7 C8 H8A 109.5
C9 C8 H8A 109.5
C7 C8 H8B 109.5
C9 C8 H8B 109.5
H8A C8 H8B 108.1
C10 C9 C8 111.0(2)
C10 C9 H9A 109.4
C8 C9 H9A 109.4
C10 C9 H9B 109.4
C8 C9 H9B 109.4
H9A C9 H9B 108.0
N1 C10 C9 109.49(19)
N1 C10 H10A 109.8
C9 C10 H10A 109.8
N1 C10 H10B 109.8
C9 C10 H10B 109.8
H10A C10 H10B 108.2
C12 C11 C16 119.65(17)
C12 C11 P1 118.98(14)
C16 C11 P1 121.25(14)
C13 C12 C11 119.90(18)
C13 C12 H12A 120.0
C11 C12 H12A 120.0
C14 C13 C12 120.23(19)
C14 C13 H13A 119.9
C12 C13 H13A 119.9
C15 C14 C13 119.99(18)
C15 C14 H14A 120.0
C13 C14 H14A 120.0
C14 C15 C16 120.30(18)
C14 C15 H15A 119.8
C16 C15 H15A 119.8
C15 C16 C11 119.92(18)
C15 C16 H16A 120.0
C11 C16 H16A 120.0
C18 C17 C22 119.07(17)
C18 C17 P1 119.47(14)
C22 C17 P1 121.36(14)
C19 C18 C17 120.32(18)
C19 C18 H18A 119.8
C17 C18 H18A 119.8
C20 C19 C18 119.98(18)
C20 C19 H19A 120.0
C18 C19 H19A 120.0
C21 C20 C19 120.42(18)
C21 C20 H20A 119.8
C19 C20 H20A 119.8
C20 C21 C22 119.91(18)
C20 C21 H21A 120.0
C22 C21 H21A 120.0
C21 C22 C17 120.29(17)
C21 C22 H22A 119.9
C17 C22 H22A 119.9
C28 C23 C24 119.60(19)
C28 C23 P1 122.33(15)
C24 C23 P1 117.97(15)
C25 C24 C23 119.8(2)
C25 C24 H24A 120.1
C23 C24 H24A 120.1
C24 C25 C26 120.5(2)
C24 C25 H25A 119.8
C26 C25 H25A 119.8
C25 C26 C27 120.1(2)
C25 C26 H26A 120.0
C27 C26 H26A 120.0
C26 C27 C28 120.0(2)
C26 C27 H27A 120.0
C28 C27 H27A 120.0
C23 C28 C27 120.0(2)
C23 C28 H28A 120.0
C27 C28 H28A 120.0
C30 C29 C34 119.30(18)
C30 C29 P2 119.72(14)
C34 C29 P2 120.96(15)
C29 C30 C31 119.86(19)
C29 C30 H30A 120.1
C31 C30 H30A 120.1
C32 C31 C30 120.58(19)
C32 C31 H31A 119.7
C30 C31 H31A 119.7
C31 C32 C33 119.8(2)
C31 C32 H32A 120.1
C33 C32 H32A 120.1
C32 C33 C34 120.3(2)
C32 C33 H33A 119.8
C34 C33 H33A 119.8
C33 C34 C29 120.1(2)
C33 C34 H34A 119.9
C29 C34 H34A 119.9
C36 C35 C40 118.99(19)
C36 C35 P2 121.82(15)
C40 C35 P2 118.86(15)
C35 C36 C37 119.9(2)
C35 C36 H36A 120.1
C37 C36 H36A 120.1
C38 C37 C36 120.6(2)
C38 C37 H37A 119.7
C36 C37 H37A 119.7
C39 C38 C37 119.9(2)
C39 C38 H38A 120.0
C37 C38 H38A 120.0
C38 C39 C40 120.8(2)
C38 C39 H39A 119.6
C40 C39 H39A 119.6
C39 C40 C35 119.9(2)
C39 C40 H40A 120.1
C35 C40 H40A 120.1
C42 C41 C46 119.30(19)
C42 C41 P2 121.15(15)
C46 C41 P2 119.50(15)
C43 C42 C41 120.1(2)
C43 C42 H42A 120.0
C41 C42 H42A 120.0
C44 C43 C42 120.1(2)
C44 C43 H43A 119.9
C42 C43 H43A 119.9
C43 C44 C45 120.3(2)
C43 C44 H44A 119.9
C45 C44 H44A 119.9
C44 C45 C46 120.3(2)
C44 C45 H45A 119.9
C46 C45 H45A 119.9
C45 C46 C41 119.91(19)
C45 C46 H46A 120.0
C41 C46 H46A 120.0

loop_
_geom_bond_atom_site_label_1
_geom_bond_atom_site_label_2
_geom_bond_distance
Ti1 C3 1.996(2)
Ti1 C4 1.996(2)
Ti1 C1 2.018(2)
Ti1 C2 2.021(2)
Ti1 S1 2.5258(6)
Ti1 S2 2.5313(6)
S1 C5 1.726(2)
S2 C5 1.726(2)
P1 N2 1.5818(15)
P1 C17 1.7979(18)
P1 C11 1.7980(18)
P1 C23 1.8065(19)
P2 N2 1.5780(15)
P2 C35 1.7971(19)
P2 C29 1.7989(19)
P2 C41 1.800(2)
O1 C1 1.160(2)
O2 C2 1.161(2)
O3 C3 1.169(2)
O4 C4 1.169(2)
N1 C5 1.324(3)
N1 C10 1.468(3)
N1 C6 1.470(3)
C6 C7 1.501(3)
C6 H6A 0.9900
C6 H6B 0.9900
C7 C8 1.515(4)
C7 H7A 0.9900
C7 H7B 0.9900
C8 C9 1.516(4)
C8 H8A 0.9900
C8 H8B 0.9900
C9 C10 1.504(3)
C9 H9A 0.9900
C9 H9B 0.9900
C10 H10A 0.9900
C10 H10B 0.9900
C11 C12 1.389(3)
C11 C16 1.393(3)
C12 C13 1.388(3)
C12 H12A 0.9500
C13 C14 1.382(3)
C13 H13A 0.9500
C14 C15 1.382(3)
C14 H14A 0.9500
C15 C16 1.384(3)
C15 H15A 0.9500
C16 H16A 0.9500
C17 C18 1.390(3)
C17 C22 1.397(2)
C18 C19 1.386(3)
C18 H18A 0.9500
C19 C20 1.381(3)
C19 H19A 0.9500
C20 C21 1.378(3)
C20 H20A 0.9500
C21 C22 1.386(3)
C21 H21A 0.9500
C22 H22A 0.9500
C23 C28 1.384(3)
C23 C24 1.397(3)
C24 C25 1.378(3)
C24 H24A 0.9500
C25 C26 1.379(4)
C25 H25A 0.9500
C26 C27 1.379(4)
C26 H26A 0.9500
C27 C28 1.387(3)
C27 H27A 0.9500
C28 H28A 0.9500
C29 C30 1.381(3)
C29 C34 1.394(3)
C30 C31 1.391(3)
C30 H30A 0.9500
C31 C32 1.372(3)
C31 H31A 0.9500
C32 C33 1.376(3)
C32 H32A 0.9500
C33 C34 1.383(3)
C33 H33A 0.9500
C34 H34A 0.9500
C35 C36 1.383(3)
C35 C40 1.394(3)
C36 C37 1.389(3)
C36 H36A 0.9500
C37 C38 1.366(4)
C37 H37A 0.9500
C38 C39 1.363(4)
C38 H38A 0.9500
C39 C40 1.381(3)
C39 H39A 0.9500
C40 H40A 0.9500
C41 C42 1.389(3)
C41 C46 1.392(3)
C42 C43 1.386(3)
C42 H42A 0.9500
C43 C44 1.373(3)
C43 H43A 0.9500
C44 C45 1.375(3)
C44 H44A 0.9500
C45 C46 1.385(3)
C45 H45A 0.9500
C46 H46A 0.9500

loop_
_geom_torsion_atom_site_label_1
_geom_torsion_atom_site_label_2
_geom_torsion_atom_site_label_3
_geom_torsion_atom_site_label_4
_geom_torsion
C3 Ti1 S1 C5 77.80(12)
C4 Ti1 S1 C5 143.96(9)
C1 Ti1 S1 C5 -146.25(9)
C2 Ti1 S1 C5 -72.36(12)
S2 Ti1 S1 C5 -0.77(7)
C3 Ti1 S2 C5 -142.45(9)
C4 Ti1 S2 C5 -76.26(13)
C1 Ti1 S2 C5 76.14(12)
C2 Ti1 S2 C5 146.09(9)
S1 Ti1 S2 C5 0.77(7)
C35 P2 N2 P1 5.1(2)
C29 P2 N2 P1 -115.88(16)
C41 P2 N2 P1 125.99(16)
C17 P1 N2 P2 -94.71(17)
C11 P1 N2 P2 148.20(15)
C23 P1 N2 P2 28.9(2)
C3 Ti1 C1 O1 30(5)
C4 Ti1 C1 O1 -27(5)
C2 Ti1 C1 O1 93(5)
S1 Ti1 C1 O1 -123(5)
S2 Ti1 C1 O1 170(5)
C3 Ti1 C2 O2 37(8)
C4 Ti1 C2 O2 -20(8)
C1 Ti1 C2 O2 -80(8)
S1 Ti1 C2 O2 -161(8)
S2 Ti1 C2 O2 135(8)
C4 Ti1 C3 O3 29(3)
C1 Ti1 C3 O3 -29(3)
C2 Ti1 C3 O3 -94(3)
S1 Ti1 C3 O3 104(3)
S2 Ti1 C3 O3 174(3)
C3 Ti1 C4 O4 -30(4)
C1 Ti1 C4 O4 91(4)
C2 Ti1 C4 O4 29(4)
S1 Ti1 C4 O4 -174(100)
S2 Ti1 C4 O4 -105(4)
C10 N1 C5 S2 -4.5(3)
C6 N1 C5 S2 -179.91(17)
C10 N1 C5 S1 176.23(16)
C6 N1 C5 S1 0.8(3)
Ti1 S2 C5 N1 179.51(17)
Ti1 S2 C5 S1 -1.18(10)
Ti1 S1 C5 N1 -179.50(17)
Ti1 S1 C5 S2 1.18(10)
C5 N1 C6 C7 117.0(2)
C10 N1 C6 C7 -58.8(3)
N1 C6 C7 C8 55.5(3)
C6 C7 C8 C9 -54.6(4)
C7 C8 C9 C10 54.6(4)
C5 N1 C10 C9 -117.0(2)
C6 N1 C10 C9 58.8(3)
C8 C9 C10 N1 -55.5(3)
N2 P1 C11 C12 22.90(17)
C17 P1 C11 C12 -96.40(16)
C23 P1 C11 C12 147.00(15)
N2 P1 C11 C16 -160.98(15)
C17 P1 C11 C16 79.72(17)
C23 P1 C11 C16 -36.88(17)
C16 C11 C12 C13 -0.3(3)
P1 C11 C12 C13 175.90(15)
C11 C12 C13 C14 -0.4(3)
C12 C13 C14 C15 0.4(3)
C13 C14 C15 C16 0.3(3)
C14 C15 C16 C11 -1.0(3)
C12 C11 C16 C15 1.0(3)
P1 C11 C16 C15 -175.12(15)
N2 P1 C17 C18 -0.29(18)
C11 P1 C17 C18 116.78(15)
C23 P1 C17 C18 -127.51(15)
N2 P1 C17 C22 -176.80(15)
C11 P1 C17 C22 -59.72(17)
C23 P1 C17 C22 55.99(17)
C22 C17 C18 C19 -0.3(3)
P1 C17 C18 C19 -176.89(15)
C17 C18 C19 C20 -0.5(3)
C18 C19 C20 C21 0.7(3)
C19 C20 C21 C22 0.1(3)
C20 C21 C22 C17 -0.9(3)
C18 C17 C22 C21 1.0(3)
P1 C17 C22 C21 177.56(14)
N2 P1 C23 C28 -110.59(17)
C17 P1 C23 C28 14.23(19)
C11 P1 C23 C28 130.06(16)
N2 P1 C23 C24 65.89(17)
C17 P1 C23 C24 -169.28(15)
C11 P1 C23 C24 -53.45(17)
C28 C23 C24 C25 0.3(3)
P1 C23 C24 C25 -176.30(16)
C23 C24 C25 C26 -1.0(3)
C24 C25 C26 C27 0.8(4)
C25 C26 C27 C28 0.1(4)
C24 C23 C28 C27 0.6(3)
P1 C23 C28 C27 177.02(17)
C26 C27 C28 C23 -0.8(4)
N2 P2 C29 C30 -2.3(2)
C35 P2 C29 C30 -127.21(17)
C41 P2 C29 C30 116.58(18)
N2 P2 C29 C34 176.1(2)
C35 P2 C29 C34 51.3(2)
C41 P2 C29 C34 -64.9(2)
C34 C29 C30 C31 1.4(3)
P2 C29 C30 C31 179.87(17)
C29 C30 C31 C32 -0.7(4)
C30 C31 C32 C33 -0.9(4)
C31 C32 C33 C34 1.8(5)
C32 C33 C34 C29 -1.1(5)
C30 C29 C34 C33 -0.5(4)
P2 C29 C34 C33 -179.0(2)
N2 P2 C35 C36 -97.75(18)
C29 P2 C35 C36 24.12(19)
C41 P2 C35 C36 140.49(17)
N2 P2 C35 C40 75.62(18)
C29 P2 C35 C40 -162.51(16)
C41 P2 C35 C40 -46.14(18)
C40 C35 C36 C37 0.0(3)
P2 C35 C36 C37 173.39(18)
C35 C36 C37 C38 0.1(4)
C36 C37 C38 C39 0.2(4)
C37 C38 C39 C40 -0.6(4)
C38 C39 C40 C35 0.7(4)
C36 C35 C40 C39 -0.4(3)
P2 C35 C40 C39 -173.99(18)
N2 P2 C41 C42 -158.49(17)
C35 P2 C41 C42 -33.67(19)
C29 P2 C41 C42 82.51(18)
N2 P2 C41 C46 24.07(19)
C35 P2 C41 C46 148.90(16)
C29 P2 C41 C46 -94.93(17)
C46 C41 C42 C43 -0.5(3)
P2 C41 C42 C43 -177.92(18)
C41 C42 C43 C44 0.1(4)
C42 C43 C44 C45 0.5(4)
C43 C44 C45 C46 -0.6(4)
C44 C45 C46 C41 0.2(4)
C42 C41 C46 C45 0.4(3)
P2 C41 C46 C45 177.85(17)
